data_7705606
loop_
_publ_author_name
'Morris, Louis J.'
'Rajabi, Nasir A.'
'Hill, Michael S.'
'Manners, Ian'
'McMullin, Claire L.'
'Mahon, Mary F.'

_publ_section_title
;
 Phosphinoborane interception at magnesium by borane-assisted
 phosphine-borane dehydrogenation.
;
_journal_issue 41
_journal_name_full 'Dalton transactions (Cambridge, England : 2003)'
_journal_page_first 14584
_journal_page_last 14591
_journal_paper_doi 10.1039/d0dt03415k
_journal_volume 49
_journal_year 2020
_chemical_formula_moiety 'C66 H62 B2 Ca F15 N2 P'
_chemical_formula_sum 'C66 H62 B2 Ca F15 N2 P'
_chemical_formula_weight 1260.84
_space_group_crystal_system triclinic
_space_group_IT_number 2
_space_group_name_Hall '-P 1'
_space_group_name_H-M_alt 'P -1'
_atom_sites_solution_hydrogens mixed
_atom_sites_solution_primary iterative
_audit_creation_date 2019-02-27
_audit_creation_method
;
Olex2 1.2
(compiled 2018.05.29 svn.r3508 for OlexSys, GUI svn.r5506)
;
_audit_update_record
;
2020-08-22 deposited with the CCDC.	2020-10-07 downloaded from the CCDC.
;
_cell_angle_alpha 96.633(2)
_cell_angle_beta 95.263(2)
_cell_angle_gamma 109.145(2)
_cell_formula_units_Z 2
_cell_length_a 14.2828(3)
_cell_length_b 15.1493(3)
_cell_length_c 15.1514(3)
_cell_measurement_reflns_used 15780
_cell_measurement_temperature 150.01(10)
_cell_measurement_theta_max 73.2150
_cell_measurement_theta_min 4.6360
_cell_volume 3046.84(12)
_computing_cell_refinement 'CrysAlisPro 1.171.38.43 (Rigaku OD, 2015)'
_computing_data_collection 'CrysAlisPro 1.171.38.43 (Rigaku OD, 2015)'
_computing_data_reduction 'CrysAlisPro 1.171.38.43 (Rigaku OD, 2015)'
_computing_molecular_graphics 'Olex2 (Dolomanov et al., 2009)'
_computing_publication_material 'Olex2 (Dolomanov et al., 2009)'
_computing_structure_refinement 'ShelXL (Sheldrick, 2015)'
_computing_structure_solution 'olex2.solve (Bourhis et al., 2015)'
_diffrn_ambient_environment N~2~
_diffrn_ambient_temperature 150.01(10)
_diffrn_detector 'CCD plate'
_diffrn_detector_area_resol_mean 8.1150
_diffrn_detector_type EosS2
_diffrn_measured_fraction_theta_full 1.000
_diffrn_measured_fraction_theta_max 0.994
_diffrn_measurement_device 'four-circle diffractometer'
_diffrn_measurement_device_type 'SuperNova, Dual, Cu at zero, EosS2'
_diffrn_measurement_method '\w scans'
_diffrn_radiation_monochromator mirror
_diffrn_radiation_probe x-ray
_diffrn_radiation_type CuK\a
_diffrn_radiation_wavelength 1.54184
_diffrn_reflns_av_R_equivalents 0.0369
_diffrn_reflns_av_unetI/netI 0.0369
_diffrn_reflns_Laue_measured_fraction_full 1.000
_diffrn_reflns_Laue_measured_fraction_max 0.994
_diffrn_reflns_limit_h_max 17
_diffrn_reflns_limit_h_min -15
_diffrn_reflns_limit_k_max 18
_diffrn_reflns_limit_k_min -18
_diffrn_reflns_limit_l_max 18
_diffrn_reflns_limit_l_min -18
_diffrn_reflns_number 37670
_diffrn_reflns_point_group_measured_fraction_full 1.000
_diffrn_reflns_point_group_measured_fraction_max 0.994
_diffrn_reflns_theta_full 67.684
_diffrn_reflns_theta_max 73.489
_diffrn_reflns_theta_min 2.965
_diffrn_source 'micro-focus sealed X-ray tube'
_diffrn_source_type 'SuperNova (Cu) X-ray Source'
_exptl_absorpt_coefficient_mu 1.907
_exptl_absorpt_correction_T_max 0.968
_exptl_absorpt_correction_T_min 0.922
_exptl_absorpt_correction_type gaussian
_exptl_absorpt_process_details
;
CrysAlisPro 1.171.38.43 (Rigaku Oxford Diffraction, 2015)
Numerical absorption correction based on gaussian integration over
			a multifaceted crystal model
Empirical absorption correction using spherical harmonics,
 implemented in SCALE3 ABSPACK scaling algorithm.
;
_exptl_crystal_colour colourless
_exptl_crystal_colour_primary colourless
_exptl_crystal_density_diffrn 1.374
_exptl_crystal_description block
_exptl_crystal_F_000 1304
_exptl_crystal_size_max 0.158
_exptl_crystal_size_mid 0.132
_exptl_crystal_size_min 0.063
_refine_diff_density_max 0.310
_refine_diff_density_min -0.294
_refine_diff_density_rms 0.043
_refine_ls_extinction_method none
_refine_ls_goodness_of_fit_ref 1.036
_refine_ls_hydrogen_treatment mixed
_refine_ls_matrix_type full
_refine_ls_number_parameters 811
_refine_ls_number_reflns 12199
_refine_ls_number_restraints 0
_refine_ls_restrained_S_all 1.036
_refine_ls_R_factor_all 0.0482
_refine_ls_R_factor_gt 0.0371
_refine_ls_shift/su_max 0.001
_refine_ls_shift/su_mean 0.000
_refine_ls_structure_factor_coef Fsqd
_refine_ls_weighting_details 'w=1/[\s^2^(Fo^2^)+(0.0403P)^2^+0.8094P] where P=(Fo^2^+2Fc^2^)/3'
_refine_ls_weighting_scheme calc
_refine_ls_wR_factor_gt 0.0879
_refine_ls_wR_factor_ref 0.0928
_reflns_Friedel_coverage 0.000
_reflns_number_gt 10023
_reflns_number_total 12199
_reflns_threshold_expression 'I > 2\s(I)'
_cod_data_source_file d0dt03415k2.cif
_cod_data_source_block s19msh20-cpd-4a
_cod_depositor_comments 'Adding full bibliography for 7705606--7705607.cif.'
_cod_original_cell_volume 3046.84(11)
_cod_database_code 7705606
_shelx_shelxl_version_number 2014/7
_shelx_space_group_comment
;
The symmetry employed for this shelxl refinement is uniquely defined
by the following loop, which should always be used as a source of
symmetry information in preference to the above space-group names.
They are only intended as comments.
;
_olex2_refinement_description
;
1. Fixed Uiso
 At 1.2 times of:
  All C(H) groups
 At 1.5 times of:
  All C(H,H,H) groups
2.a Ternary CH refined with riding coordinates:
 C13(H13), C16(H16), C25(H25), C28(H28)
2.b Aromatic/amide H refined with riding coordinates:
 C8(H8), C9(H9), C10(H10), C20(H20), C21(H21), C22(H22), C31(H31), C32(H32),
 C33(H33), C34(H34), C35(H35), C38(H38), C39(H39), C40(H40), C41(H41), C42(H42),
  C44(H44), C45(H45), C46(H46), C47(H47), C48(H48)
2.c Idealised Me refined as rotating group:
 C1(H1A,H1B,H1C), C5(H5A,H5B,H5C), C12(H12A,H12B,H12C), C14(H14A,H14B,H14C),
 C15(H15A,H15B,H15C), C17(H17A,H17B,H17C), C24(H24A,H24B,H24C), C26(H26A,H26B,
 H26C), C27(H27A,H27B,H27C), C29(H29A,H29B,H29C), C36(H36A,H36B,H36C)
;
_olex2_submission_special_instructions 'No special instructions were received'

loop_
_space_group_symop_operation_xyz
'x, y, z'
'-x, -y, -z'

loop_
_atom_site_label
_atom_site_type_symbol
_atom_site_fract_x
_atom_site_fract_y
_atom_site_fract_z
_atom_site_U_iso_or_equiv
_atom_site_adp_type
_atom_site_occupancy
_atom_site_site_symmetry_order
_atom_site_calc_flag
_atom_site_refinement_flags_posn
_atom_site_refinement_flags_adp
_atom_site_refinement_flags_occupancy
_atom_site_disorder_assembly
_atom_site_disorder_group
Ca1 Ca 0.69506(2) 0.44003(2) 0.26101(2) 0.02015(7) Uani 1 1 d . . . . .
H1D H 0.6585(16) 0.5729(16) 0.2197(15) 0.038(6) Uiso 1 1 d . . . . .
H1E H 0.6761(16) 0.5958(15) 0.3448(14) 0.034(6) Uiso 1 1 d . . . . .
H1F H 0.7863(16) 0.6108(16) 0.2862(14) 0.037(6) Uiso 1 1 d . . . . .
P1 P 0.71746(3) 0.74882(3) 0.27378(3) 0.01843(8) Uani 1 1 d . . . . .
F1 F 0.69059(9) 0.94940(7) 0.29373(7) 0.0347(2) Uani 1 1 d . . . . .
F2 F 0.59155(11) 1.04475(9) 0.37971(9) 0.0520(3) Uani 1 1 d . . . . .
F3 F 0.61888(13) 1.08019(11) 0.56203(10) 0.0629(4) Uani 1 1 d . . . . .
F4 F 0.74894(12) 1.01585(9) 0.65609(8) 0.0525(3) Uani 1 1 d . . . . .
F5 F 0.84334(9) 0.91636(8) 0.57344(7) 0.0345(2) Uani 1 1 d . . . . .
F6 F 1.04148(7) 0.87361(8) 0.42511(7) 0.0332(2) Uani 1 1 d . . . . .
F7 F 1.10253(8) 0.76872(9) 0.52664(8) 0.0396(3) Uani 1 1 d . . . . .
F8 F 0.96950(10) 0.63829(10) 0.60695(9) 0.0468(3) Uani 1 1 d . . . . .
F9 F 0.77302(8) 0.61553(8) 0.57859(7) 0.0344(2) Uani 1 1 d . . . . .
F10 F 0.70845(7) 0.72224(7) 0.47784(7) 0.0272(2) Uani 1 1 d . . . . .
F11 F 0.89237(9) 1.06829(7) 0.35563(8) 0.0398(3) Uani 1 1 d . . . . .
F12 F 1.01133(11) 1.14757(9) 0.24290(10) 0.0556(4) Uani 1 1 d . . . . .
F13 F 1.08782(11) 1.04347(10) 0.12967(9) 0.0591(4) Uani 1 1 d . . . . .
F14 F 1.05523(10) 0.85965(10) 0.14613(9) 0.0495(3) Uani 1 1 d . . . . .
F15 F 0.93845(7) 0.77825(7) 0.26249(7) 0.0291(2) Uani 1 1 d . . . . .
N1 N 0.77937(10) 0.40570(10) 0.14573(10) 0.0239(3) Uani 1 1 d . . . . .
N2 N 0.55371(10) 0.34954(9) 0.16532(9) 0.0208(3) Uani 1 1 d . . . . .
C1 C 0.80738(16) 0.45498(17) -0.00233(14) 0.0406(5) Uani 1 1 d . . . . .
H1A H 0.8464 0.5211 0.0115 0.061 Uiso 1 1 calc GR . . . .
H1B H 0.7657 0.4429 -0.0589 0.061 Uiso 1 1 calc GR . . . .
H1C H 0.8513 0.4188 -0.0057 0.061 Uiso 1 1 calc GR . . . .
C2 C 0.74236(13) 0.42684(12) 0.07045(11) 0.0251(3) Uani 1 1 d . . . . .
C3 C 0.64355(13) 0.42636(12) 0.05133(11) 0.0244(3) Uani 1 1 d . . . . .
H3 H 0.6328(14) 0.4510(14) -0.0015(14) 0.025(5) Uiso 1 1 d . . . . .
C4 C 0.55522(12) 0.38344(11) 0.08814(11) 0.0223(3) Uani 1 1 d . . . . .
C5 C 0.45842(13) 0.37685(13) 0.03370(12) 0.0289(4) Uani 1 1 d . . . . .
H5A H 0.4127 0.3130 0.0254 0.043 Uiso 1 1 calc GR . . . .
H5B H 0.4715 0.3952 -0.0237 0.043 Uiso 1 1 calc GR . . . .
H5C H 0.4295 0.4182 0.0648 0.043 Uiso 1 1 calc GR . . . .
C6 C 0.87313(13) 0.38878(12) 0.14896(12) 0.0254(3) Uani 1 1 d . . . . .
C7 C 0.87190(14) 0.29657(13) 0.11778(13) 0.0297(4) Uani 1 1 d . . . . .
C8 C 0.96211(14) 0.27959(14) 0.12310(13) 0.0334(4) Uani 1 1 d . . . . .
H8 H 0.9623 0.2198 0.1010 0.040 Uiso 1 1 calc R . . . .
C9 C 1.05112(14) 0.34907(14) 0.16031(13) 0.0343(4) Uani 1 1 d . . . . .
H9 H 1.1103 0.3357 0.1647 0.041 Uiso 1 1 calc R . . . .
C10 C 1.05178(14) 0.43887(14) 0.19110(13) 0.0325(4) Uani 1 1 d . . . . .
H10 H 1.1119 0.4857 0.2162 0.039 Uiso 1 1 calc R . . . .
C11 C 0.96398(13) 0.46048(13) 0.18517(12) 0.0283(4) Uani 1 1 d . . . . .
C12 C 0.7639(2) 0.12641(16) 0.1165(2) 0.0578(6) Uani 1 1 d . . . . .
H12A H 0.8169 0.1033 0.1030 0.087 Uiso 1 1 calc GR . . . .
H12B H 0.7006 0.0795 0.0913 0.087 Uiso 1 1 calc GR . . . .
H12C H 0.7665 0.1395 0.1803 0.087 Uiso 1 1 calc GR . . . .
C13 C 0.77624(15) 0.21720(14) 0.07636(15) 0.0382(4) Uani 1 1 d . . . . .
H13 H 0.7199 0.2378 0.0891 0.046 Uiso 1 1 calc R . . . .
C14 C 0.77112(19) 0.1971(2) -0.02496(17) 0.0597(7) Uani 1 1 d . . . . .
H14A H 0.7750 0.2534 -0.0499 0.090 Uiso 1 1 calc GR . . . .
H14B H 0.7091 0.1479 -0.0496 0.090 Uiso 1 1 calc GR . . . .
H14C H 0.8260 0.1773 -0.0393 0.090 Uiso 1 1 calc GR . . . .
C15 C 1.03648(19) 0.62854(16) 0.15698(18) 0.0526(6) Uani 1 1 d . . . . .
H15A H 1.1040 0.6292 0.1676 0.079 Uiso 1 1 calc GR . . . .
H15B H 1.0354 0.6914 0.1728 0.079 Uiso 1 1 calc GR . . . .
H15C H 1.0106 0.6063 0.0947 0.079 Uiso 1 1 calc GR . . . .
C16 C 0.97178(14) 0.56273(13) 0.21421(14) 0.0334(4) Uani 1 1 d . . . . .
H16 H 0.9043 0.5660 0.2046 0.040 Uiso 1 1 calc R . . . .
C17 C 1.01277(19) 0.59808(17) 0.31307(16) 0.0507(6) Uani 1 1 d . . . . .
H17A H 0.9688 0.5602 0.3492 0.076 Uiso 1 1 calc GR . . . .
H17B H 1.0173 0.6629 0.3275 0.076 Uiso 1 1 calc GR . . . .
H17C H 1.0781 0.5934 0.3248 0.076 Uiso 1 1 calc GR . . . .
C18 C 0.45940(12) 0.29498(12) 0.18959(11) 0.0222(3) Uani 1 1 d . . . . .
C19 C 0.39832(13) 0.33924(12) 0.23061(11) 0.0258(3) Uani 1 1 d . . . . .
C20 C 0.31037(14) 0.28262(14) 0.25786(12) 0.0314(4) Uani 1 1 d . . . . .
H20 H 0.2690 0.3110 0.2843 0.038 Uiso 1 1 calc R . . . .
C21 C 0.28383(14) 0.18568(14) 0.24627(13) 0.0342(4) Uani 1 1 d . . . . .
H21 H 0.2254 0.1492 0.2654 0.041 Uiso 1 1 calc R . . . .
C22 C 0.34424(14) 0.14260(13) 0.20615(12) 0.0319(4) Uani 1 1 d . . . . .
H22 H 0.3255 0.0770 0.1981 0.038 Uiso 1 1 calc R . . . .
C23 C 0.43242(13) 0.19544(12) 0.17773(11) 0.0256(3) Uani 1 1 d . . . . .
C24 C 0.48664(17) 0.05022(14) 0.16424(15) 0.0410(5) Uani 1 1 d . . . . .
H24A H 0.4902 0.0558 0.2283 0.061 Uiso 1 1 calc GR . . . .
H24B H 0.5389 0.0286 0.1455 0.061 Uiso 1 1 calc GR . . . .
H24C H 0.4228 0.0057 0.1368 0.061 Uiso 1 1 calc GR . . . .
C25 C 0.49960(14) 0.14720(12) 0.13558(12) 0.0282(4) Uani 1 1 d . . . . .
H25 H 0.5691 0.1879 0.1563 0.034 Uiso 1 1 calc R . . . .
C26 C 0.48371(16) 0.13676(15) 0.03326(13) 0.0378(4) Uani 1 1 d . . . . .
H26A H 0.4149 0.1008 0.0111 0.057 Uiso 1 1 calc GR . . . .
H26B H 0.5257 0.1047 0.0090 0.057 Uiso 1 1 calc GR . . . .
H26C H 0.5005 0.1983 0.0154 0.057 Uiso 1 1 calc GR . . . .
C27 C 0.34127(15) 0.47990(15) 0.21920(17) 0.0426(5) Uani 1 1 d . . . . .
H27A H 0.3157 0.4526 0.1577 0.064 Uiso 1 1 calc GR . . . .
H27B H 0.3659 0.5476 0.2243 0.064 Uiso 1 1 calc GR . . . .
H27C H 0.2888 0.4608 0.2557 0.064 Uiso 1 1 calc GR . . . .
C28 C 0.42668(13) 0.44587(13) 0.25102(13) 0.0296(4) Uani 1 1 d . . . . .
H28 H 0.4833 0.4743 0.2193 0.036 Uiso 1 1 calc R . . . .
C29 C 0.46052(15) 0.48050(14) 0.35177(14) 0.0377(4) Uani 1 1 d . . . . .
H29A H 0.4072 0.4511 0.3845 0.057 Uiso 1 1 calc GR . . . .
H29B H 0.4775 0.5479 0.3636 0.057 Uiso 1 1 calc GR . . . .
H29C H 0.5180 0.4641 0.3702 0.057 Uiso 1 1 calc GR . . . .
C30 C 0.61959(16) 0.31270(16) 0.40703(13) 0.0391(5) Uani 1 1 d . . . . .
C31 C 0.68137(16) 0.40032(16) 0.45267(13) 0.0394(5) Uani 1 1 d . . . . .
H31 H 0.6555 0.4356 0.4915 0.047 Uiso 1 1 calc R . . . .
C32 C 0.78151(16) 0.43589(15) 0.44101(14) 0.0411(5) Uani 1 1 d . . . . .
H32 H 0.8223 0.4944 0.4724 0.049 Uiso 1 1 calc R . . . .
C33 C 0.82079(16) 0.38471(17) 0.38303(16) 0.0441(5) Uani 1 1 d . . . . .
H33 H 0.8880 0.4085 0.3757 0.053 Uiso 1 1 calc R . . . .
C34 C 0.76007(19) 0.29829(16) 0.33599(15) 0.0449(5) Uani 1 1 d . . . . .
H34 H 0.7861 0.2639 0.2964 0.054 Uiso 1 1 calc R . . . .
C35 C 0.66042(19) 0.26272(14) 0.34775(13) 0.0436(5) Uani 1 1 d . . . . .
H35 H 0.6199 0.2045 0.3156 0.052 Uiso 1 1 calc R . . . .
C36 C 0.51287(19) 0.2699(2) 0.42279(17) 0.0653(8) Uani 1 1 d . . . . .
H36A H 0.4963 0.3138 0.4640 0.098 Uiso 1 1 calc GR . . . .
H36B H 0.5046 0.2127 0.4476 0.098 Uiso 1 1 calc GR . . . .
H36C H 0.4695 0.2558 0.3669 0.098 Uiso 1 1 calc GR . . . .
C37 C 0.74993(12) 0.76818(12) 0.16153(11) 0.0221(3) Uani 1 1 d . . . . .
C38 C 0.77978(13) 0.70230(12) 0.11016(11) 0.0259(3) Uani 1 1 d . . . . .
H38 H 0.7790 0.6470 0.1316 0.031 Uiso 1 1 calc R . . . .
C39 C 0.81069(15) 0.71818(14) 0.02738(12) 0.0337(4) Uani 1 1 d . . . . .
H39 H 0.8311 0.6739 -0.0057 0.040 Uiso 1 1 calc R . . . .
C40 C 0.81127(15) 0.79925(14) -0.00607(12) 0.0350(4) Uani 1 1 d . . . . .
H40 H 0.8316 0.8095 -0.0617 0.042 Uiso 1 1 calc R . . . .
C41 C 0.78137(15) 0.86511(13) 0.04367(12) 0.0325(4) Uani 1 1 d . . . . .
H41 H 0.7813 0.9197 0.0212 0.039 Uiso 1 1 calc R . . . .
C42 C 0.75140(13) 0.85042(12) 0.12688(12) 0.0272(3) Uani 1 1 d . . . . .
H42 H 0.7321 0.8956 0.1600 0.033 Uiso 1 1 calc R . . . .
C43 C 0.58879(12) 0.75005(11) 0.26818(11) 0.0220(3) Uani 1 1 d . . . . .
C44 C 0.54334(13) 0.75218(13) 0.34538(11) 0.0267(3) Uani 1 1 d . . . . .
H44 H 0.5781 0.7523 0.4004 0.032 Uiso 1 1 calc R . . . .
C45 C 0.44650(15) 0.75414(14) 0.34098(13) 0.0342(4) Uani 1 1 d . . . . .
H45 H 0.4172 0.7559 0.3932 0.041 Uiso 1 1 calc R . . . .
C46 C 0.39314(14) 0.75350(15) 0.25980(14) 0.0375(4) Uani 1 1 d . . . . .
H46 H 0.3286 0.7555 0.2572 0.045 Uiso 1 1 calc R . . . .
C47 C 0.43712(15) 0.74984(16) 0.18272(14) 0.0396(5) Uani 1 1 d . . . . .
H47 H 0.4016 0.7486 0.1277 0.048 Uiso 1 1 calc R . . . .
C48 C 0.53396(14) 0.74799(14) 0.18658(12) 0.0320(4) Uani 1 1 d . . . . .
H48 H 0.5625 0.7453 0.1340 0.038 Uiso 1 1 calc R . . . .
C49 C 0.76655(13) 0.91939(11) 0.42745(11) 0.0241(3) Uani 1 1 d . . . . .
C50 C 0.70318(14) 0.95875(12) 0.38419(12) 0.0289(4) Uani 1 1 d . . . . .
C51 C 0.65268(16) 1.01057(13) 0.42692(14) 0.0362(4) Uani 1 1 d . . . . .
C52 C 0.66629(17) 1.02866(15) 0.51898(15) 0.0412(5) Uani 1 1 d . . . . .
C53 C 0.73081(17) 0.99526(14) 0.56608(13) 0.0362(4) Uani 1 1 d . . . . .
C54 C 0.77885(14) 0.94226(12) 0.52041(12) 0.0275(4) Uani 1 1 d . . . . .
C55 C 0.86912(12) 0.79845(11) 0.43842(10) 0.0215(3) Uani 1 1 d . . . . .
C56 C 0.96954(13) 0.80870(12) 0.45810(11) 0.0245(3) Uani 1 1 d . . . . .
C57 C 1.00459(13) 0.75613(13) 0.51308(12) 0.0282(4) Uani 1 1 d . . . . .
C58 C 0.93845(14) 0.69091(13) 0.55382(12) 0.0299(4) Uani 1 1 d . . . . .
C59 C 0.83870(14) 0.67965(12) 0.53907(11) 0.0262(3) Uani 1 1 d . . . . .
C60 C 0.80689(12) 0.73325(12) 0.48404(11) 0.0226(3) Uani 1 1 d . . . . .
C61 C 0.90401(12) 0.91644(12) 0.31225(11) 0.0241(3) Uani 1 1 d . . . . .
C62 C 0.92850(14) 1.01133(13) 0.30470(12) 0.0307(4) Uani 1 1 d . . . . .
C63 C 0.99061(15) 1.05483(14) 0.24547(14) 0.0387(5) Uani 1 1 d . . . . .
C64 C 1.03094(15) 1.00336(16) 0.19038(14) 0.0400(5) Uani 1 1 d . . . . .
C65 C 1.01365(14) 0.91031(15) 0.19766(13) 0.0356(4) Uani 1 1 d . . . . .
C66 C 0.95235(13) 0.87006(12) 0.25801(12) 0.0273(4) Uani 1 1 d . . . . .
B1 B 0.70902(14) 0.61947(13) 0.28342(12) 0.0215(3) Uani 1 1 d . . . . .
B2 B 0.82274(14) 0.85665(12) 0.37215(12) 0.0211(3) Uani 1 1 d . . . . .

loop_
_atom_site_aniso_label
_atom_site_aniso_U_11
_atom_site_aniso_U_22
_atom_site_aniso_U_33
_atom_site_aniso_U_23
_atom_site_aniso_U_13
_atom_site_aniso_U_12
Ca1 0.02034(15) 0.01719(15) 0.02298(15) 0.00223(11) 0.00448(12) 0.00640(12)
P1 0.01957(18) 0.01566(18) 0.01962(18) 0.00230(14) 0.00300(14) 0.00551(15)
F1 0.0493(7) 0.0275(5) 0.0293(5) 0.0018(4) -0.0052(5) 0.0198(5)
F2 0.0621(8) 0.0451(7) 0.0623(8) 0.0073(6) -0.0002(7) 0.0392(7)
F3 0.0880(11) 0.0585(9) 0.0648(9) 0.0033(7) 0.0290(8) 0.0525(9)
F4 0.0892(11) 0.0479(7) 0.0297(6) 0.0009(5) 0.0179(6) 0.0351(8)
F5 0.0482(6) 0.0331(6) 0.0237(5) 0.0007(4) -0.0010(4) 0.0186(5)
F6 0.0225(5) 0.0309(6) 0.0411(6) 0.0113(5) 0.0004(4) 0.0017(4)
F7 0.0273(5) 0.0506(7) 0.0452(6) 0.0120(5) 0.0006(5) 0.0189(5)
F8 0.0506(7) 0.0605(8) 0.0484(7) 0.0310(6) 0.0107(6) 0.0360(7)
F9 0.0425(6) 0.0353(6) 0.0337(6) 0.0175(5) 0.0175(5) 0.0173(5)
F10 0.0242(5) 0.0301(5) 0.0293(5) 0.0075(4) 0.0055(4) 0.0103(4)
F11 0.0492(7) 0.0179(5) 0.0480(7) 0.0035(5) 0.0016(5) 0.0076(5)
F12 0.0614(8) 0.0261(6) 0.0684(9) 0.0241(6) 0.0006(7) -0.0031(6)
F13 0.0525(8) 0.0590(9) 0.0503(8) 0.0265(7) 0.0159(6) -0.0101(7)
F14 0.0414(7) 0.0545(8) 0.0509(7) 0.0096(6) 0.0265(6) 0.0082(6)
F15 0.0273(5) 0.0247(5) 0.0354(5) 0.0051(4) 0.0097(4) 0.0075(4)
N1 0.0232(7) 0.0234(7) 0.0279(7) 0.0056(5) 0.0085(6) 0.0099(6)
N2 0.0207(7) 0.0193(6) 0.0220(6) 0.0028(5) 0.0048(5) 0.0058(5)
C1 0.0390(11) 0.0564(13) 0.0403(11) 0.0220(10) 0.0219(9) 0.0254(10)
C2 0.0291(9) 0.0215(8) 0.0279(8) 0.0059(6) 0.0115(7) 0.0104(7)
C3 0.0297(9) 0.0241(8) 0.0227(8) 0.0069(6) 0.0070(7) 0.0115(7)
C4 0.0251(8) 0.0186(7) 0.0237(8) 0.0008(6) 0.0032(6) 0.0089(6)
C5 0.0277(9) 0.0324(9) 0.0270(9) 0.0056(7) 0.0023(7) 0.0106(7)
C6 0.0250(8) 0.0275(9) 0.0283(8) 0.0081(7) 0.0107(7) 0.0122(7)
C7 0.0305(9) 0.0283(9) 0.0346(9) 0.0072(7) 0.0108(7) 0.0134(8)
C8 0.0354(10) 0.0309(9) 0.0417(10) 0.0079(8) 0.0119(8) 0.0191(8)
C9 0.0296(9) 0.0416(11) 0.0406(10) 0.0107(8) 0.0105(8) 0.0210(9)
C10 0.0246(9) 0.0372(10) 0.0363(10) 0.0038(8) 0.0081(7) 0.0109(8)
C11 0.0287(9) 0.0292(9) 0.0302(9) 0.0058(7) 0.0107(7) 0.0117(7)
C12 0.0602(16) 0.0293(11) 0.0775(18) 0.0039(11) 0.0104(13) 0.0080(11)
C13 0.0311(10) 0.0283(10) 0.0564(13) 0.0004(9) 0.0110(9) 0.0126(8)
C14 0.0450(13) 0.0650(17) 0.0544(15) -0.0041(12) -0.0037(11) 0.0066(12)
C15 0.0589(15) 0.0346(11) 0.0730(17) 0.0122(11) 0.0358(13) 0.0194(11)
C16 0.0263(9) 0.0297(9) 0.0438(11) 0.0013(8) 0.0123(8) 0.0088(8)
C17 0.0567(14) 0.0396(12) 0.0507(13) -0.0063(10) 0.0079(11) 0.0139(11)
C18 0.0204(8) 0.0236(8) 0.0192(7) 0.0026(6) 0.0021(6) 0.0033(6)
C19 0.0227(8) 0.0276(9) 0.0242(8) 0.0011(6) 0.0035(6) 0.0056(7)
C20 0.0247(9) 0.0351(10) 0.0300(9) 0.0002(7) 0.0082(7) 0.0049(8)
C21 0.0268(9) 0.0357(10) 0.0320(9) 0.0055(8) 0.0082(7) -0.0014(8)
C22 0.0329(10) 0.0233(8) 0.0318(9) 0.0036(7) 0.0050(8) -0.0007(7)
C23 0.0278(9) 0.0236(8) 0.0216(8) 0.0022(6) 0.0012(6) 0.0049(7)
C24 0.0502(12) 0.0250(9) 0.0466(12) 0.0046(8) 0.0044(10) 0.0123(9)
C25 0.0317(9) 0.0211(8) 0.0289(9) 0.0007(7) 0.0021(7) 0.0067(7)
C26 0.0479(12) 0.0379(11) 0.0300(10) -0.0003(8) 0.0067(8) 0.0192(9)
C27 0.0322(10) 0.0358(11) 0.0631(14) 0.0067(10) 0.0095(10) 0.0156(9)
C28 0.0224(8) 0.0269(9) 0.0383(10) 0.0006(7) 0.0108(7) 0.0065(7)
C29 0.0303(10) 0.0315(10) 0.0423(11) -0.0083(8) 0.0107(8) 0.0018(8)
C30 0.0420(11) 0.0476(12) 0.0242(9) 0.0157(8) 0.0016(8) 0.0080(10)
C31 0.0443(12) 0.0502(12) 0.0259(9) 0.0013(8) 0.0020(8) 0.0212(10)
C32 0.0411(11) 0.0368(11) 0.0405(11) 0.0010(9) -0.0089(9) 0.0122(9)
C33 0.0375(11) 0.0520(13) 0.0534(13) 0.0206(10) 0.0047(10) 0.0257(10)
C34 0.0703(16) 0.0425(12) 0.0394(11) 0.0143(9) 0.0118(10) 0.0387(12)
C35 0.0729(16) 0.0248(9) 0.0275(9) 0.0086(7) -0.0035(10) 0.0105(10)
C36 0.0459(14) 0.096(2) 0.0405(13) 0.0340(14) 0.0023(11) -0.0003(14)
C37 0.0205(8) 0.0222(8) 0.0213(8) 0.0029(6) 0.0023(6) 0.0045(6)
C38 0.0291(9) 0.0229(8) 0.0254(8) 0.0044(6) 0.0070(7) 0.0073(7)
C39 0.0397(11) 0.0335(10) 0.0279(9) 0.0031(7) 0.0115(8) 0.0112(9)
C40 0.0407(11) 0.0381(10) 0.0239(9) 0.0095(8) 0.0106(8) 0.0072(9)
C41 0.0378(10) 0.0284(9) 0.0292(9) 0.0113(7) 0.0040(8) 0.0066(8)
C42 0.0295(9) 0.0233(8) 0.0275(8) 0.0049(7) 0.0027(7) 0.0073(7)
C43 0.0214(8) 0.0188(7) 0.0265(8) 0.0019(6) 0.0032(6) 0.0081(6)
C44 0.0277(9) 0.0308(9) 0.0245(8) 0.0049(7) 0.0049(7) 0.0136(7)
C45 0.0334(10) 0.0414(11) 0.0338(10) 0.0039(8) 0.0086(8) 0.0204(9)
C46 0.0269(9) 0.0477(12) 0.0435(11) 0.0065(9) 0.0038(8) 0.0209(9)
C47 0.0321(10) 0.0571(13) 0.0326(10) 0.0079(9) -0.0024(8) 0.0208(10)
C48 0.0290(9) 0.0424(11) 0.0248(9) 0.0034(7) 0.0033(7) 0.0131(8)
C49 0.0272(8) 0.0160(7) 0.0268(8) 0.0015(6) 0.0027(7) 0.0053(7)
C50 0.0367(10) 0.0197(8) 0.0288(9) 0.0006(7) -0.0001(7) 0.0100(7)
C51 0.0416(11) 0.0259(9) 0.0463(11) 0.0048(8) 0.0031(9) 0.0196(8)
C52 0.0532(13) 0.0315(10) 0.0482(12) 0.0025(9) 0.0187(10) 0.0250(10)
C53 0.0528(12) 0.0286(9) 0.0293(9) 0.0020(7) 0.0130(9) 0.0158(9)
C54 0.0348(9) 0.0195(8) 0.0281(9) 0.0036(6) 0.0033(7) 0.0093(7)
C55 0.0251(8) 0.0174(7) 0.0204(7) 0.0004(6) 0.0007(6) 0.0066(6)
C56 0.0244(8) 0.0211(8) 0.0260(8) 0.0025(6) 0.0022(6) 0.0057(7)
C57 0.0257(9) 0.0308(9) 0.0291(9) 0.0020(7) 0.0002(7) 0.0129(7)
C58 0.0394(10) 0.0318(9) 0.0260(8) 0.0086(7) 0.0028(7) 0.0210(8)
C59 0.0340(9) 0.0250(8) 0.0233(8) 0.0069(6) 0.0085(7) 0.0128(7)
C60 0.0246(8) 0.0222(8) 0.0219(8) 0.0010(6) 0.0025(6) 0.0101(7)
C61 0.0224(8) 0.0198(8) 0.0249(8) 0.0047(6) -0.0014(6) 0.0013(6)
C62 0.0326(9) 0.0223(8) 0.0317(9) 0.0050(7) -0.0040(7) 0.0039(7)
C63 0.0368(10) 0.0235(9) 0.0443(11) 0.0159(8) -0.0073(9) -0.0050(8)
C64 0.0322(10) 0.0420(11) 0.0351(10) 0.0168(9) 0.0045(8) -0.0051(9)
C65 0.0273(9) 0.0390(11) 0.0337(10) 0.0069(8) 0.0062(8) 0.0011(8)
C66 0.0226(8) 0.0247(8) 0.0291(9) 0.0058(7) 0.0003(7) 0.0011(7)
B1 0.0221(9) 0.0170(8) 0.0249(9) 0.0041(7) 0.0045(7) 0.0054(7)
B2 0.0233(9) 0.0157(8) 0.0220(8) 0.0022(6) 0.0008(7) 0.0045(7)

loop_
_atom_type_symbol
_atom_type_description
_atom_type_scat_dispersion_real
_atom_type_scat_dispersion_imag
_atom_type_scat_source
C C 0.0181 0.0091 'International Tables Vol C Tables 4.2.6.8 and 6.1.1.4'
H H 0.0000 0.0000 'International Tables Vol C Tables 4.2.6.8 and 6.1.1.4'
B B 0.0090 0.0039 'International Tables Vol C Tables 4.2.6.8 and 6.1.1.4'
Ca Ca 0.3641 1.2855 'International Tables Vol C Tables 4.2.6.8 and 6.1.1.4'
F F 0.0727 0.0534 'International Tables Vol C Tables 4.2.6.8 and 6.1.1.4'
N N 0.0311 0.0180 'International Tables Vol C Tables 4.2.6.8 and 6.1.1.4'
P P 0.2955 0.4335 'International Tables Vol C Tables 4.2.6.8 and 6.1.1.4'

loop_
_geom_angle_atom_site_label_1
_geom_angle_atom_site_label_2
_geom_angle_atom_site_label_3
_geom_angle
_geom_angle_site_symmetry_1
_geom_angle_site_symmetry_3
_geom_angle_publ_flag
H1D Ca1 H1E 43.1(7) . . ?
H1D Ca1 H1F 45.7(7) . . ?
H1E Ca1 H1F 42.0(7) . . ?
N1 Ca1 H1D 101.7(5) . . ?
N1 Ca1 H1E 135.5(5) . . ?
N1 Ca1 H1F 95.4(5) . . ?
N1 Ca1 C30 125.87(6) . . ?
N1 Ca1 C31 136.25(5) . . ?
N1 Ca1 C32 116.12(6) . . ?
N1 Ca1 C33 89.72(6) . . ?
N1 Ca1 C34 82.18(6) . . ?
N1 Ca1 C35 99.86(6) . . ?
N2 Ca1 H1D 86.3(5) . . ?
N2 Ca1 H1E 112.2(5) . . ?
N2 Ca1 H1F 131.2(5) . . ?
N2 Ca1 N1 84.76(5) . . ?
N2 Ca1 C30 88.85(5) . . ?
N2 Ca1 C31 111.95(5) . . ?
N2 Ca1 C32 135.64(6) . . ?
N2 Ca1 C33 129.84(6) . . ?
N2 Ca1 C34 102.39(6) . . ?
N2 Ca1 C35 84.14(5) . . ?
C30 Ca1 H1D 131.5(5) . . ?
C30 Ca1 H1E 96.4(5) . . ?
C30 Ca1 H1F 126.9(5) . . ?
C31 Ca1 H1D 118.9(5) . . ?
C31 Ca1 H1E 77.1(5) . . ?
C31 Ca1 H1F 101.3(5) . . ?
C31 Ca1 C30 25.90(6) . . ?
C32 Ca1 H1D 122.9(5) . . ?
C32 Ca1 H1E 81.0(5) . . ?
C32 Ca1 H1F 87.7(5) . . ?
C32 Ca1 C30 46.90(6) . . ?
C32 Ca1 C31 26.88(6) . . ?
C32 Ca1 C34 48.51(6) . . ?
C32 Ca1 C35 55.14(6) . . ?
C33 Ca1 H1D 143.3(5) . . ?
C33 Ca1 H1E 106.4(5) . . ?
C33 Ca1 H1F 99.0(5) . . ?
C33 Ca1 C30 55.46(6) . . ?
C33 Ca1 C31 48.02(6) . . ?
C33 Ca1 C32 27.77(6) . . ?
C33 Ca1 C34 27.73(7) . . ?
C33 Ca1 C35 47.81(7) . . ?
C34 Ca1 H1D 170.9(5) . . ?
C34 Ca1 H1E 129.1(5) . . ?
C34 Ca1 H1F 126.1(5) . . ?
C34 Ca1 C30 47.05(6) . . ?
C34 Ca1 C31 55.35(6) . . ?
C34 Ca1 C35 26.78(7) . . ?
C35 Ca1 H1D 155.5(5) . . ?
C35 Ca1 H1E 121.9(5) . . ?
C35 Ca1 H1F 142.8(5) . . ?
C35 Ca1 C30 26.06(6) . . ?
C35 Ca1 C31 46.20(6) . . ?
C37 P1 C43 103.82(7) . . ?
C37 P1 B1 105.99(8) . . ?
C37 P1 B2 109.52(7) . . ?
C43 P1 B1 106.29(8) . . ?
C43 P1 B2 114.17(7) . . ?
B1 P1 B2 116.06(7) . . ?
C2 N1 Ca1 109.15(10) . . ?
C2 N1 C6 118.83(14) . . ?
C6 N1 Ca1 130.13(11) . . ?
C4 N2 Ca1 108.87(10) . . ?
C4 N2 C18 119.12(14) . . ?
C18 N2 Ca1 126.90(10) . . ?
H1A C1 H1B 109.5 . . ?
H1A C1 H1C 109.5 . . ?
H1B C1 H1C 109.5 . . ?
C2 C1 H1A 109.5 . . ?
C2 C1 H1B 109.5 . . ?
C2 C1 H1C 109.5 . . ?
N1 C2 C1 120.42(16) . . ?
N1 C2 C3 124.72(15) . . ?
C3 C2 C1 114.85(15) . . ?
C2 C3 H3 113.1(12) . . ?
C2 C3 C4 132.02(15) . . ?
C4 C3 H3 114.1(12) . . ?
N2 C4 C3 124.08(15) . . ?
N2 C4 C5 120.04(15) . . ?
C3 C4 C5 115.87(15) . . ?
C4 C5 H5A 109.5 . . ?
C4 C5 H5B 109.5 . . ?
C4 C5 H5C 109.5 . . ?
H5A C5 H5B 109.5 . . ?
H5A C5 H5C 109.5 . . ?
H5B C5 H5C 109.5 . . ?
C7 C6 N1 118.55(16) . . ?
C11 C6 N1 121.42(15) . . ?
C11 C6 C7 119.98(16) . . ?
C6 C7 C13 122.09(16) . . ?
C8 C7 C6 118.57(18) . . ?
C8 C7 C13 119.31(16) . . ?
C7 C8 H8 119.2 . . ?
C9 C8 C7 121.69(17) . . ?
C9 C8 H8 119.2 . . ?
C8 C9 H9 120.3 . . ?
C8 C9 C10 119.45(17) . . ?
C10 C9 H9 120.3 . . ?
C9 C10 H10 119.4 . . ?
C9 C10 C11 121.26(18) . . ?
C11 C10 H10 119.4 . . ?
C6 C11 C16 122.74(16) . . ?
C10 C11 C6 119.01(17) . . ?
C10 C11 C16 118.18(17) . . ?
H12A C12 H12B 109.5 . . ?
H12A C12 H12C 109.5 . . ?
H12B C12 H12C 109.5 . . ?
C13 C12 H12A 109.5 . . ?
C13 C12 H12B 109.5 . . ?
C13 C12 H12C 109.5 . . ?
C7 C13 C12 112.23(19) . . ?
C7 C13 H13 107.8 . . ?
C7 C13 C14 111.18(18) . . ?
C12 C13 H13 107.8 . . ?
C14 C13 C12 110.0(2) . . ?
C14 C13 H13 107.8 . . ?
C13 C14 H14A 109.5 . . ?
C13 C14 H14B 109.5 . . ?
C13 C14 H14C 109.5 . . ?
H14A C14 H14B 109.5 . . ?
H14A C14 H14C 109.5 . . ?
H14B C14 H14C 109.5 . . ?
H15A C15 H15B 109.5 . . ?
H15A C15 H15C 109.5 . . ?
H15B C15 H15C 109.5 . . ?
C16 C15 H15A 109.5 . . ?
C16 C15 H15B 109.5 . . ?
C16 C15 H15C 109.5 . . ?
C11 C16 C15 110.98(16) . . ?
C11 C16 H16 107.8 . . ?
C15 C16 H16 107.8 . . ?
C17 C16 C11 112.86(17) . . ?
C17 C16 C15 109.46(19) . . ?
C17 C16 H16 107.8 . . ?
C16 C17 H17A 109.5 . . ?
C16 C17 H17B 109.5 . . ?
C16 C17 H17C 109.5 . . ?
H17A C17 H17B 109.5 . . ?
H17A C17 H17C 109.5 . . ?
H17B C17 H17C 109.5 . . ?
C19 C18 N2 121.14(15) . . ?
C19 C18 C23 120.27(15) . . ?
C23 C18 N2 118.42(15) . . ?
C18 C19 C28 122.78(15) . . ?
C20 C19 C18 118.60(16) . . ?
C20 C19 C28 118.54(16) . . ?
C19 C20 H20 119.4 . . ?
C21 C20 C19 121.26(17) . . ?
C21 C20 H20 119.4 . . ?
C20 C21 H21 120.1 . . ?
C20 C21 C22 119.89(17) . . ?
C22 C21 H21 120.1 . . ?
C21 C22 H22 119.4 . . ?
C21 C22 C23 121.26(17) . . ?
C23 C22 H22 119.4 . . ?
C18 C23 C25 120.55(15) . . ?
C22 C23 C18 118.72(16) . . ?
C22 C23 C25 120.73(16) . . ?
H24A C24 H24B 109.5 . . ?
H24A C24 H24C 109.5 . . ?
H24B C24 H24C 109.5 . . ?
C25 C24 H24A 109.5 . . ?
C25 C24 H24B 109.5 . . ?
C25 C24 H24C 109.5 . . ?
C23 C25 C24 112.98(16) . . ?
C23 C25 H25 107.4 . . ?
C23 C25 C26 111.74(15) . . ?
C24 C25 H25 107.4 . . ?
C26 C25 C24 109.65(16) . . ?
C26 C25 H25 107.4 . . ?
C25 C26 H26A 109.5 . . ?
C25 C26 H26B 109.5 . . ?
C25 C26 H26C 109.5 . . ?
H26A C26 H26B 109.5 . . ?
H26A C26 H26C 109.5 . . ?
H26B C26 H26C 109.5 . . ?
H27A C27 H27B 109.5 . . ?
H27A C27 H27C 109.5 . . ?
H27B C27 H27C 109.5 . . ?
C28 C27 H27A 109.5 . . ?
C28 C27 H27B 109.5 . . ?
C28 C27 H27C 109.5 . . ?
C19 C28 C27 112.54(15) . . ?
C19 C28 H28 107.9 . . ?
C19 C28 C29 110.52(16) . . ?
C27 C28 H28 107.9 . . ?
C27 C28 C29 109.81(16) . . ?
C29 C28 H28 107.9 . . ?
C28 C29 H29A 109.5 . . ?
C28 C29 H29B 109.5 . . ?
C28 C29 H29C 109.5 . . ?
H29A C29 H29B 109.5 . . ?
H29A C29 H29C 109.5 . . ?
H29B C29 H29C 109.5 . . ?
C31 C30 Ca1 73.31(11) . . ?
C31 C30 C35 118.1(2) . . ?
C31 C30 C36 121.8(2) . . ?
C35 C30 Ca1 73.17(11) . . ?
C35 C30 C36 120.1(2) . . ?
C36 C30 Ca1 126.19(14) . . ?
Ca1 C31 H31 119.4 . . ?
C30 C31 Ca1 80.79(11) . . ?
C30 C31 H31 119.7 . . ?
C30 C31 C32 120.7(2) . . ?
C32 C31 Ca1 70.99(12) . . ?
C32 C31 H31 119.6 . . ?
Ca1 C32 H32 114.9 . . ?
C31 C32 Ca1 82.13(12) . . ?
C31 C32 H32 119.9 . . ?
C33 C32 Ca1 73.61(12) . . ?
C33 C32 C31 120.3(2) . . ?
C33 C32 H32 119.9 . . ?
Ca1 C33 H33 113.1 . . ?
C32 C33 Ca1 78.62(11) . . ?
C32 C33 H33 120.1 . . ?
C34 C33 Ca1 78.67(12) . . ?
C34 C33 C32 119.8(2) . . ?
C34 C33 H33 120.1 . . ?
Ca1 C34 H34 114.8 . . ?
C33 C34 Ca1 73.61(11) . . ?
C33 C34 H34 120.0 . . ?
C33 C34 C35 119.9(2) . . ?
C35 C34 Ca1 82.11(12) . . ?
C35 C34 H34 120.0 . . ?
Ca1 C35 H35 119.5 . . ?
C30 C35 Ca1 80.77(11) . . ?
C30 C35 H35 119.4 . . ?
C34 C35 Ca1 71.12(11) . . ?
C34 C35 C30 121.2(2) . . ?
C34 C35 H35 119.4 . . ?
C30 C36 H36A 109.5 . . ?
C30 C36 H36B 109.5 . . ?
C30 C36 H36C 109.5 . . ?
H36A C36 H36B 109.5 . . ?
H36A C36 H36C 109.5 . . ?
H36B C36 H36C 109.5 . . ?
C38 C37 P1 119.76(12) . . ?
C38 C37 C42 118.08(15) . . ?
C42 C37 P1 122.06(13) . . ?
C37 C38 H38 119.6 . . ?
C39 C38 C37 120.85(16) . . ?
C39 C38 H38 119.6 . . ?
C38 C39 H39 119.8 . . ?
C40 C39 C38 120.42(17) . . ?
C40 C39 H39 119.8 . . ?
C39 C40 H40 120.2 . . ?
C39 C40 C41 119.54(17) . . ?
C41 C40 H40 120.2 . . ?
C40 C41 H41 119.7 . . ?
C40 C41 C42 120.50(17) . . ?
C42 C41 H41 119.7 . . ?
C37 C42 H42 119.7 . . ?
C41 C42 C37 120.60(16) . . ?
C41 C42 H42 119.7 . . ?
C44 C43 P1 120.76(12) . . ?
C44 C43 C48 118.27(15) . . ?
C48 C43 P1 120.97(13) . . ?
C43 C44 H44 119.7 . . ?
C45 C44 C43 120.57(16) . . ?
C45 C44 H44 119.7 . . ?
C44 C45 H45 119.6 . . ?
C46 C45 C44 120.74(18) . . ?
C46 C45 H45 119.6 . . ?
C45 C46 H46 120.5 . . ?
C47 C46 C45 119.03(17) . . ?
C47 C46 H46 120.5 . . ?
C46 C47 H47 119.7 . . ?
C46 C47 C48 120.57(18) . . ?
C48 C47 H47 119.7 . . ?
C43 C48 H48 119.6 . . ?
C47 C48 C43 120.80(17) . . ?
C47 C48 H48 119.6 . . ?
C50 C49 B2 122.24(15) . . ?
C54 C49 C50 112.78(16) . . ?
C54 C49 B2 124.94(15) . . ?
F1 C50 C49 119.59(16) . . ?
F1 C50 C51 115.52(16) . . ?
C51 C50 C49 124.85(17) . . ?
F2 C51 C50 120.89(18) . . ?
F2 C51 C52 119.74(18) . . ?
C52 C51 C50 119.36(18) . . ?
F3 C52 C51 120.36(19) . . ?
F3 C52 C53 120.6(2) . . ?
C53 C52 C51 119.00(18) . . ?
F4 C53 C52 120.07(18) . . ?
F4 C53 C54 120.22(18) . . ?
C52 C53 C54 119.70(18) . . ?
F5 C54 C49 121.28(15) . . ?
F5 C54 C53 114.44(16) . . ?
C53 C54 C49 124.23(17) . . ?
C56 C55 C60 113.02(14) . . ?
C56 C55 B2 126.46(15) . . ?
C60 C55 B2 120.49(14) . . ?
F6 C56 C55 121.33(14) . . ?
F6 C56 C57 114.52(15) . . ?
C57 C56 C55 124.14(16) . . ?
F7 C57 C56 120.33(16) . . ?
F7 C57 C58 120.05(15) . . ?
C58 C57 C56 119.62(16) . . ?
F8 C58 C57 121.30(16) . . ?
F8 C58 C59 119.81(17) . . ?
C59 C58 C57 118.88(15) . . ?
F9 C59 C58 119.35(15) . . ?
F9 C59 C60 120.92(16) . . ?
C58 C59 C60 119.73(16) . . ?
F10 C60 C55 119.56(14) . . ?
F10 C60 C59 115.89(15) . . ?
C59 C60 C55 124.51(16) . . ?
C62 C61 C66 113.20(16) . . ?
C62 C61 B2 126.97(16) . . ?
C66 C61 B2 119.74(15) . . ?
F11 C62 C61 121.27(17) . . ?
F11 C62 C63 115.18(17) . . ?
C61 C62 C63 123.55(19) . . ?
F12 C63 C62 119.8(2) . . ?
F12 C63 C64 120.26(19) . . ?
C64 C63 C62 119.94(18) . . ?
F13 C64 C63 120.72(19) . . ?
F13 C64 C65 119.9(2) . . ?
C63 C64 C65 119.36(18) . . ?
F14 C65 C64 120.12(18) . . ?
F14 C65 C66 121.08(18) . . ?
C64 C65 C66 118.80(19) . . ?
F15 C66 C61 118.92(15) . . ?
F15 C66 C65 116.11(17) . . ?
C65 C66 C61 124.97(17) . . ?
H1D B1 H1E 110.0(16) . . ?
H1D B1 H1F 108.9(15) . . ?
H1E B1 H1F 108.0(15) . . ?
P1 B1 H1D 106.3(11) . . ?
P1 B1 H1E 111.8(11) . . ?
P1 B1 H1F 111.8(11) . . ?
C49 B2 P1 110.52(11) . . ?
C49 B2 C55 111.11(13) . . ?
C55 B2 P1 104.30(10) . . ?
C61 B2 P1 102.97(11) . . ?
C61 B2 C49 114.13(13) . . ?
C61 B2 C55 113.02(13) . . ?

loop_
_geom_bond_atom_site_label_1
_geom_bond_atom_site_label_2
_geom_bond_distance
_geom_bond_site_symmetry_2
_geom_bond_publ_flag
Ca1 H1D 2.37(2) . ?
Ca1 H1E 2.65(2) . ?
Ca1 H1F 2.45(2) . ?
Ca1 N1 2.3147(14) . ?
Ca1 N2 2.2904(14) . ?
Ca1 C30 3.1365(19) . ?
Ca1 C31 3.044(2) . ?
Ca1 C32 2.905(2) . ?
Ca1 C33 2.843(2) . ?
Ca1 C34 2.9055(19) . ?
Ca1 C35 3.0416(19) . ?
P1 C37 1.8343(17) . ?
P1 C43 1.8382(16) . ?
P1 B1 1.9469(18) . ?
P1 B2 2.1368(18) . ?
F1 C50 1.351(2) . ?
F2 C51 1.345(2) . ?
F3 C52 1.343(2) . ?
F4 C53 1.345(2) . ?
F5 C54 1.350(2) . ?
F6 C56 1.348(2) . ?
F7 C57 1.341(2) . ?
F8 C58 1.3397(19) . ?
F9 C59 1.350(2) . ?
F10 C60 1.3535(19) . ?
F11 C62 1.348(2) . ?
F12 C63 1.344(2) . ?
F13 C64 1.348(2) . ?
F14 C65 1.341(2) . ?
F15 C66 1.350(2) . ?
N1 C2 1.330(2) . ?
N1 C6 1.441(2) . ?
N2 C4 1.330(2) . ?
N2 C18 1.437(2) . ?
C1 H1A 0.9600 . ?
C1 H1B 0.9600 . ?
C1 H1C 0.9600 . ?
C1 C2 1.516(2) . ?
C2 C3 1.412(2) . ?
C3 H3 0.94(2) . ?
C3 C4 1.414(2) . ?
C4 C5 1.511(2) . ?
C5 H5A 0.9600 . ?
C5 H5B 0.9600 . ?
C5 H5C 0.9600 . ?
C6 C7 1.416(2) . ?
C6 C11 1.404(3) . ?
C7 C8 1.391(2) . ?
C7 C13 1.516(3) . ?
C8 H8 0.9300 . ?
C8 C9 1.377(3) . ?
C9 H9 0.9300 . ?
C9 C10 1.383(3) . ?
C10 H10 0.9300 . ?
C10 C11 1.394(2) . ?
C11 C16 1.525(2) . ?
C12 H12A 0.9600 . ?
C12 H12B 0.9600 . ?
C12 H12C 0.9600 . ?
C12 C13 1.532(3) . ?
C13 H13 0.9800 . ?
C13 C14 1.520(3) . ?
C14 H14A 0.9600 . ?
C14 H14B 0.9600 . ?
C14 H14C 0.9600 . ?
C15 H15A 0.9600 . ?
C15 H15B 0.9600 . ?
C15 H15C 0.9600 . ?
C15 C16 1.531(3) . ?
C16 H16 0.9800 . ?
C16 C17 1.524(3) . ?
C17 H17A 0.9600 . ?
C17 H17B 0.9600 . ?
C17 H17C 0.9600 . ?
C18 C19 1.408(2) . ?
C18 C23 1.414(2) . ?
C19 C20 1.398(2) . ?
C19 C28 1.517(2) . ?
C20 H20 0.9300 . ?
C20 C21 1.376(3) . ?
C21 H21 0.9300 . ?
C21 C22 1.383(3) . ?
C22 H22 0.9300 . ?
C22 C23 1.389(3) . ?
C23 C25 1.525(2) . ?
C24 H24A 0.9600 . ?
C24 H24B 0.9600 . ?
C24 H24C 0.9600 . ?
C24 C25 1.538(2) . ?
C25 H25 0.9800 . ?
C25 C26 1.528(2) . ?
C26 H26A 0.9600 . ?
C26 H26B 0.9600 . ?
C26 H26C 0.9600 . ?
C27 H27A 0.9600 . ?
C27 H27B 0.9600 . ?
C27 H27C 0.9600 . ?
C27 C28 1.532(3) . ?
C28 H28 0.9800 . ?
C28 C29 1.534(3) . ?
C29 H29A 0.9600 . ?
C29 H29B 0.9600 . ?
C29 H29C 0.9600 . ?
C30 C31 1.388(3) . ?
C30 C35 1.396(3) . ?
C30 C36 1.502(3) . ?
C31 H31 0.9300 . ?
C31 C32 1.389(3) . ?
C32 H32 0.9300 . ?
C32 C33 1.381(3) . ?
C33 H33 0.9300 . ?
C33 C34 1.379(3) . ?
C34 H34 0.9300 . ?
C34 C35 1.383(3) . ?
C35 H35 0.9300 . ?
C36 H36A 0.9600 . ?
C36 H36B 0.9600 . ?
C36 H36C 0.9600 . ?
C37 C38 1.394(2) . ?
C37 C42 1.402(2) . ?
C38 H38 0.9300 . ?
C38 C39 1.388(2) . ?
C39 H39 0.9300 . ?
C39 C40 1.380(3) . ?
C40 H40 0.9300 . ?
C40 C41 1.382(3) . ?
C41 H41 0.9300 . ?
C41 C42 1.387(3) . ?
C42 H42 0.9300 . ?
C43 C44 1.391(2) . ?
C43 C48 1.393(2) . ?
C44 H44 0.9300 . ?
C44 C45 1.389(2) . ?
C45 H45 0.9300 . ?
C45 C46 1.383(3) . ?
C46 H46 0.9300 . ?
C46 C47 1.380(3) . ?
C47 H47 0.9300 . ?
C47 C48 1.389(3) . ?
C48 H48 0.9300 . ?
C49 C50 1.393(2) . ?
C49 C54 1.392(2) . ?
C49 B2 1.640(2) . ?
C50 C51 1.377(3) . ?
C51 C52 1.373(3) . ?
C52 C53 1.372(3) . ?
C53 C54 1.384(3) . ?
C55 C56 1.391(2) . ?
C55 C60 1.392(2) . ?
C55 B2 1.640(2) . ?
C56 C57 1.385(2) . ?
C57 C58 1.373(3) . ?
C58 C59 1.372(3) . ?
C59 C60 1.375(2) . ?
C61 C62 1.385(2) . ?
C61 C66 1.391(3) . ?
C61 B2 1.639(2) . ?
C62 C63 1.388(3) . ?
C63 C64 1.367(3) . ?
C64 C65 1.368(3) . ?
C65 C66 1.378(3) . ?
B1 H1D 1.15(2) . ?
B1 H1E 1.12(2) . ?
B1 H1F 1.15(2) . ?
